data_2218327
loop_
_publ_author_name
'Zhang, Wen-Zhi'
'Yuan, Xiao-Huan'

_publ_section_title
Poly[di-\m-<i>cis</i>-cyclohexane-1,4-dicarboxylato-\m-<i>trans</i>-cyclohexane-1,4-dicarboxylato-bis[dipyrido[3,2-<i>a</i>:2',3'-<i>c</i>]phenazine]trimanganese(II)]
_journal_coeditor_code BT2704
_journal_issue 6
_journal_name_full 'Acta Crystallographica Section E'
_journal_page_first m781
_journal_page_last m782
_journal_paper_doi 10.1107/S1600536808012737
_journal_volume 64
_journal_year 2008
_chemical_formula_iupac '[Mn3 (C8 H10 O4)3 (C18 H10 N4)2]'
_chemical_formula_moiety 'C60 H50 Mn3 N8 O12'
_chemical_formula_sum 'C60 H50 Mn3 N8 O12'
_chemical_formula_weight 1239.90
_chemical_name_systematic
;
Poly[di-\m-cis-cyclohexane-1,4-dicarboxylato-\m-trans-cyclohexane-1,4-
dicarboxylato-bis[dipyrido[3,2-a:2',3'-c]phenazine]trimanganese(II)]
;
_space_group_IT_number 2
_symmetry_cell_setting triclinic
_symmetry_space_group_name_Hall '-P 1'
_symmetry_space_group_name_H-M 'P -1'
_atom_sites_solution_hydrogens geom
_atom_sites_solution_primary direct
_atom_sites_solution_secondary difmap
_audit_creation_method SHELXL-97
_cell_angle_alpha 77.34(3)
_cell_angle_beta 81.99(3)
_cell_angle_gamma 82.67(3)
_cell_formula_units_Z 1
_cell_length_a 8.5730(17)
_cell_length_b 10.614(2)
_cell_length_c 14.846(3)
_cell_measurement_reflns_used 8527
_cell_measurement_temperature 293(2)
_cell_measurement_theta_max 27.47
_cell_measurement_theta_min 3.01
_cell_volume 1298.6(5)
_computing_cell_refinement 'PROCESS-AUTO (Rigaku, 1998)'
_computing_data_collection 'PROCESS-AUTO (Rigaku, 1998)'
_computing_data_reduction 'PROCESS-AUTO (Rigaku, 1998)'
_computing_molecular_graphics 'SHELXTL-Plus (Sheldrick, 2008)'
_computing_publication_material 'SHELXL97 (Sheldrick, 2008)'
_computing_structure_refinement 'SHELXL97 (Sheldrick, 2008)'
_computing_structure_solution 'SHELXS97 (Sheldrick, 2008)'
_diffrn_ambient_temperature 293(2)
_diffrn_detector_area_resol_mean 10.0
_diffrn_measured_fraction_theta_full 0.993
_diffrn_measured_fraction_theta_max 0.979
_diffrn_measurement_device_type 'Rigaku R-AXIS RAPID'
_diffrn_measurement_method \w
_diffrn_radiation_monochromator graphite
_diffrn_radiation_source 'rotating anode'
_diffrn_radiation_type MoK\a
_diffrn_radiation_wavelength 0.71073
_diffrn_reflns_av_R_equivalents 0.0615
_diffrn_reflns_av_sigmaI/netI 0.0829
_diffrn_reflns_limit_h_max 11
_diffrn_reflns_limit_h_min -11
_diffrn_reflns_limit_k_max 13
_diffrn_reflns_limit_k_min -13
_diffrn_reflns_limit_l_max 19
_diffrn_reflns_limit_l_min -16
_diffrn_reflns_number 12776
_diffrn_reflns_theta_full 25.00
_diffrn_reflns_theta_max 27.47
_diffrn_reflns_theta_min 3.10
_diffrn_standards_number 0
_exptl_absorpt_coefficient_mu 0.795
_exptl_absorpt_correction_T_max 0.863
_exptl_absorpt_correction_T_min 0.762
_exptl_absorpt_correction_type multi-scan
_exptl_absorpt_process_details '(ABSCOR; Higashi, 1995)'
_exptl_crystal_colour 'pale yellow'
_exptl_crystal_density_diffrn 1.585
_exptl_crystal_density_method 'not measured'
_exptl_crystal_description block
_exptl_crystal_F_000 637
_exptl_crystal_size_max 0.33
_exptl_crystal_size_mid 0.22
_exptl_crystal_size_min 0.19
_refine_diff_density_max 0.641
_refine_diff_density_min -0.744
_refine_ls_extinction_method none
_refine_ls_goodness_of_fit_ref 1.046
_refine_ls_hydrogen_treatment constr
_refine_ls_matrix_type full
_refine_ls_number_parameters 376
_refine_ls_number_reflns 5830
_refine_ls_number_restraints 0
_refine_ls_restrained_S_all 1.046
_refine_ls_R_factor_all 0.1041
_refine_ls_R_factor_gt 0.0596
_refine_ls_shift/su_max 0.000
_refine_ls_shift/su_mean 0.000
_refine_ls_structure_factor_coef Fsqd
_refine_ls_weighting_details 'calc w=1/[\s^2^(Fo^2^)+(0.0908P)^2^] where P=(Fo^2^+2Fc^2^)/3'
_refine_ls_weighting_scheme calc
_refine_ls_wR_factor_gt 0.1508
_refine_ls_wR_factor_ref 0.1756
_reflns_number_gt 3707
_reflns_number_total 5830
_reflns_threshold_expression I>2\s(I)
_cod_data_source_file bt2704.cif
_cod_data_source_block I
_cod_original_cell_volume 1298.6(4)
_cod_database_code 2218327
_cod_database_fobs_code 2218327

loop_
_symmetry_equiv_pos_as_xyz
'x, y, z'
'-x, -y, -z'

loop_
_atom_site_type_symbol
_atom_site_label
_atom_site_fract_x
_atom_site_fract_y
_atom_site_fract_z
_atom_site_U_iso_or_equiv
_atom_site_adp_type
_atom_site_calc_flag
_atom_site_refinement_flags
_atom_site_occupancy
C C1 1.3154(5) 0.6357(5) 0.2263(4) 0.0481(12) Uani d . 1
H H1 1.3426 0.6017 0.1729 0.058 Uiso calc R 1
C C2 1.4234(5) 0.7038(5) 0.2518(4) 0.0542(13) Uani d . 1
H H2 1.5216 0.7137 0.2169 0.065 Uiso calc R 1
C C3 1.3834(5) 0.7570(5) 0.3297(4) 0.0513(13) Uani d . 1
H H3 1.4535 0.8044 0.3476 0.062 Uiso calc R 1
C C4 1.2354(5) 0.7384(4) 0.3817(3) 0.0361(9) Uani d . 1
C C5 1.1352(4) 0.6662(4) 0.3517(3) 0.0322(9) Uani d . 1
C C6 0.9812(5) 0.6398(4) 0.4043(3) 0.0312(8) Uani d . 1
C C7 0.7506(5) 0.5439(4) 0.4195(3) 0.0428(10) Uani d . 1
H H7 0.6873 0.4949 0.3977 0.051 Uiso calc R 1
C C8 0.6944(5) 0.5891(5) 0.5002(3) 0.0448(11) Uani d . 1
H H8 0.5957 0.5702 0.5314 0.054 Uiso calc R 1
C C9 0.7855(5) 0.6617(4) 0.5334(3) 0.0405(10) Uani d . 1
H H9 0.7504 0.6915 0.5879 0.049 Uiso calc R 1
C C10 0.9314(5) 0.6901(4) 0.4842(3) 0.0334(9) Uani d . 1
C C11 1.0314(5) 0.7716(4) 0.5137(3) 0.0320(9) Uani d . 1
C C12 1.1837(5) 0.7951(4) 0.4643(3) 0.0361(9) Uani d . 1
C C13 1.2187(5) 0.9248(4) 0.5624(3) 0.0368(9) Uani d . 1
C C14 1.3088(5) 1.0088(5) 0.5907(4) 0.0467(11) Uani d . 1
H H14 1.4085 1.0250 0.5597 0.056 Uiso calc R 1
C C15 1.2492(5) 1.0660(4) 0.6635(3) 0.0455(11) Uani d . 1
H H15 1.3096 1.1204 0.6821 0.055 Uiso calc R 1
C C16 1.0994(6) 1.0448(4) 0.7108(3) 0.0451(11) Uani d . 1
H H16 1.0602 1.0862 0.7596 0.054 Uiso calc R 1
C C17 1.0108(6) 0.9640(5) 0.6856(3) 0.0459(11) Uani d . 1
H H17 0.9116 0.9492 0.7178 0.055 Uiso calc R 1
C C18 1.0681(5) 0.9021(4) 0.6110(3) 0.0372(9) Uani d . 1
C C19 1.2088(4) 0.3188(4) 0.1441(3) 0.0330(9) Uani d . 1
C C20 1.3374(4) 0.2042(4) 0.1547(3) 0.0329(9) Uani d . 1
H H20 1.2888 0.1277 0.1496 0.039 Uiso calc R 1
C C21 1.4043(5) 0.1721(4) 0.2488(3) 0.0371(9) Uani d . 1
H H21A 1.3173 0.1678 0.2983 0.044 Uiso calc R 1
H H21B 1.4648 0.0875 0.2559 0.044 Uiso calc R 1
C C22 1.5100(4) 0.2725(4) 0.2577(3) 0.0329(9) Uani d . 1
H H22A 1.5559 0.2449 0.3158 0.039 Uiso calc R 1
H H22B 1.4464 0.3547 0.2590 0.039 Uiso calc R 1
C C23 1.6420(4) 0.2913(4) 0.1774(3) 0.0344(9) Uani d . 1
H H23 1.7047 0.2070 0.1790 0.041 Uiso calc R 1
C C24 1.7540(5) 0.3865(4) 0.1871(3) 0.0371(10) Uani d . 1
C C25 1.5739(5) 0.3280(4) 0.0842(3) 0.0389(10) Uani d . 1
H H25A 1.5112 0.4115 0.0797 0.047 Uiso calc R 1
H H25B 1.6598 0.3359 0.0340 0.047 Uiso calc R 1
C C26 1.4706(5) 0.2260(5) 0.0744(3) 0.0416(10) Uani d . 1
H H26A 1.5359 0.1447 0.0726 0.050 Uiso calc R 1
H H26B 1.4248 0.2535 0.0161 0.050 Uiso calc R 1
C C27 0.9657(5) 0.7352(4) 0.0992(3) 0.0360(9) Uani d . 1
C C28 0.9835(5) 0.8607(4) 0.0286(3) 0.0426(10) Uani d . 1
H H28 1.0018 0.8391 -0.0332 0.051 Uiso calc R 1
C C29 1.1322(5) 0.9177(4) 0.0430(3) 0.0400(10) Uani d . 1
H H29A 1.1198 0.9368 0.1047 0.048 Uiso calc R 1
H H29B 1.2236 0.8544 0.0383 0.048 Uiso calc R 1
C C30 0.8404(5) 0.9579(4) 0.0298(3) 0.0423(10) Uani d . 1
H H30A 0.8166 0.9787 0.0910 0.051 Uiso calc R 1
H H30B 0.7501 0.9206 0.0172 0.051 Uiso calc R 1
N N1 1.1746(4) 0.6163(3) 0.2743(2) 0.0364(8) Uani d . 1
N N2 0.8915(4) 0.5678(3) 0.3718(2) 0.0340(8) Uani d . 1
N N3 1.2766(4) 0.8696(4) 0.4881(3) 0.0407(9) Uani d . 1
N N4 0.9733(4) 0.8249(3) 0.5858(2) 0.0380(8) Uani d . 1
O O1 1.1606(4) 0.3541(3) 0.0659(2) 0.0532(9) Uani d . 1
O O2 1.1563(3) 0.3674(3) 0.2134(2) 0.0397(7) Uani d . 1
O O3 1.8227(4) 0.4527(4) 0.1177(3) 0.0595(10) Uani d . 1
O O4 1.7807(4) 0.3935(3) 0.2666(2) 0.0532(9) Uani d . 1
O O5 0.8733(4) 0.7288(3) 0.1720(2) 0.0461(8) Uani d . 1
O O6 1.0573(3) 0.6357(3) 0.0822(2) 0.0365(7) Uani d . 1
Mn Mn1 0.97563(7) 0.51832(6) 0.22819(4) 0.02964(19) Uani d . 1
Mn Mn2 1.0000 0.5000 0.0000 0.0292(2) Uani d S 1

loop_
_atom_site_aniso_label
_atom_site_aniso_U_11
_atom_site_aniso_U_22
_atom_site_aniso_U_33
_atom_site_aniso_U_12
_atom_site_aniso_U_13
_atom_site_aniso_U_23
C1 0.043(2) 0.049(3) 0.057(3) -0.008(2) 0.005(2) -0.025(2)
C2 0.038(2) 0.069(3) 0.063(3) -0.019(2) 0.008(2) -0.031(3)
C3 0.039(2) 0.059(3) 0.066(3) -0.016(2) 0.001(2) -0.031(3)
C4 0.036(2) 0.034(2) 0.040(2) -0.0096(17) 0.0023(18) -0.0130(19)
C5 0.033(2) 0.031(2) 0.036(2) -0.0062(16) -0.0048(17) -0.0108(18)
C6 0.038(2) 0.0253(19) 0.033(2) -0.0071(16) -0.0100(17) -0.0067(17)
C7 0.042(2) 0.041(2) 0.050(3) -0.0163(19) -0.006(2) -0.013(2)
C8 0.035(2) 0.057(3) 0.047(3) -0.017(2) 0.007(2) -0.020(2)
C9 0.042(2) 0.044(3) 0.039(2) -0.0143(19) 0.0044(19) -0.015(2)
C10 0.036(2) 0.029(2) 0.038(2) -0.0105(16) -0.0045(18) -0.0087(18)
C11 0.038(2) 0.029(2) 0.033(2) -0.0069(16) -0.0070(17) -0.0105(17)
C12 0.036(2) 0.035(2) 0.042(2) -0.0061(17) -0.0077(18) -0.015(2)
C13 0.038(2) 0.032(2) 0.044(3) -0.0054(17) -0.0104(19) -0.0127(19)
C14 0.037(2) 0.054(3) 0.058(3) -0.010(2) -0.005(2) -0.028(2)
C15 0.047(3) 0.042(3) 0.057(3) -0.008(2) -0.013(2) -0.023(2)
C16 0.057(3) 0.043(3) 0.042(3) -0.007(2) -0.007(2) -0.020(2)
C17 0.052(3) 0.051(3) 0.040(3) -0.019(2) 0.004(2) -0.020(2)
C18 0.041(2) 0.034(2) 0.040(2) -0.0120(18) -0.0062(19) -0.0084(19)
C19 0.033(2) 0.0235(19) 0.044(2) -0.0064(16) -0.0099(18) -0.0058(18)
C20 0.031(2) 0.0238(19) 0.047(2) -0.0073(15) -0.0061(18) -0.0107(18)
C21 0.036(2) 0.030(2) 0.044(3) -0.0092(17) -0.0082(18) 0.0013(19)
C22 0.0299(19) 0.037(2) 0.034(2) -0.0113(16) -0.0075(16) -0.0051(18)
C23 0.0288(19) 0.030(2) 0.047(3) -0.0068(16) -0.0013(18) -0.0136(19)
C24 0.031(2) 0.037(2) 0.047(3) -0.0098(17) 0.0017(19) -0.017(2)
C25 0.038(2) 0.044(2) 0.037(2) -0.0093(18) -0.0001(18) -0.013(2)
C26 0.035(2) 0.052(3) 0.044(3) -0.0067(19) -0.0022(19) -0.022(2)
C27 0.047(2) 0.028(2) 0.037(2) -0.0106(18) -0.009(2) -0.0073(18)
C28 0.053(3) 0.026(2) 0.048(3) -0.0078(18) -0.001(2) -0.0045(19)
C29 0.039(2) 0.031(2) 0.047(3) -0.0050(18) -0.003(2) -0.003(2)
C30 0.045(2) 0.032(2) 0.050(3) -0.0124(18) -0.005(2) -0.004(2)
N1 0.0386(18) 0.0342(19) 0.039(2) -0.0080(15) -0.0005(15) -0.0128(16)
N2 0.0337(17) 0.0320(18) 0.040(2) -0.0101(14) -0.0060(15) -0.0099(16)
N3 0.0353(18) 0.045(2) 0.049(2) -0.0119(15) -0.0009(16) -0.0233(19)
N4 0.0442(19) 0.041(2) 0.0338(19) -0.0150(16) -0.0048(16) -0.0112(16)
O1 0.069(2) 0.0470(19) 0.048(2) 0.0177(16) -0.0304(17) -0.0172(16)
O2 0.0408(16) 0.0360(16) 0.0435(18) 0.0027(12) -0.0073(14) -0.0129(14)
O3 0.055(2) 0.063(2) 0.063(2) -0.0343(18) 0.0056(17) -0.0086(19)
O4 0.0518(19) 0.061(2) 0.059(2) -0.0265(16) -0.0042(16) -0.0263(18)
O5 0.0587(19) 0.0331(16) 0.0444(19) -0.0054(14) 0.0034(16) -0.0088(14)
O6 0.0482(16) 0.0239(14) 0.0425(17) -0.0089(12) -0.0098(13) -0.0115(13)
Mn1 0.0326(3) 0.0273(3) 0.0316(4) -0.0081(2) -0.0036(3) -0.0088(3)
Mn2 0.0341(4) 0.0253(4) 0.0306(5) -0.0070(3) -0.0073(4) -0.0067(4)

loop_
_atom_type_symbol
_atom_type_description
_atom_type_scat_dispersion_real
_atom_type_scat_dispersion_imag
_atom_type_scat_source
C C 0.0033 0.0016 'International Tables Vol C Tables 4.2.6.8 and 6.1.1.4'
H H 0.0000 0.0000 'International Tables Vol C Tables 4.2.6.8 and 6.1.1.4'
N N 0.0061 0.0033 'International Tables Vol C Tables 4.2.6.8 and 6.1.1.4'
O O 0.0106 0.0060 'International Tables Vol C Tables 4.2.6.8 and 6.1.1.4'
Mn Mn 0.3368 0.7283 'International Tables Vol C Tables 4.2.6.8 and 6.1.1.4'

loop_
_geom_angle_atom_site_label_1
_geom_angle_atom_site_label_2
_geom_angle_atom_site_label_3
_geom_angle_site_symmetry_1
_geom_angle_site_symmetry_3
_geom_angle
N1 C1 C2 . . 123.2(4)
N1 C1 H1 . . 118.4
C2 C1 H1 . . 118.4
C3 C2 C1 . . 119.0(4)
C3 C2 H2 . . 120.5
C1 C2 H2 . . 120.5
C2 C3 C4 . . 119.0(4)
C2 C3 H3 . . 120.5
C4 C3 H3 . . 120.5
C5 C4 C3 . . 118.0(4)
C5 C4 C12 . . 120.2(3)
C3 C4 C12 . . 121.8(4)
N1 C5 C4 . . 122.5(4)
N1 C5 C6 . . 116.7(3)
C4 C5 C6 . . 120.8(3)
N2 C6 C10 . . 122.6(4)
N2 C6 C5 . . 117.5(3)
C10 C6 C5 . . 119.9(3)
N2 C7 C8 . . 122.9(4)
N2 C7 H7 . . 118.5
C8 C7 H7 . . 118.5
C9 C8 C7 . . 119.5(4)
C9 C8 H8 . . 120.3
C7 C8 H8 . . 120.3
C8 C9 C10 . . 118.8(4)
C8 C9 H9 . . 120.6
C10 C9 H9 . . 120.6
C9 C10 C6 . . 118.5(4)
C9 C10 C11 . . 121.6(4)
C6 C10 C11 . . 119.9(3)
N4 C11 C12 . . 121.9(4)
N4 C11 C10 . . 117.4(4)
C12 C11 C10 . . 120.6(3)
N3 C12 C11 . . 122.4(3)
N3 C12 C4 . . 119.1(4)
C11 C12 C4 . . 118.5(3)
N3 C13 C18 . . 121.2(4)
N3 C13 C14 . . 120.0(4)
C18 C13 C14 . . 118.8(4)
C15 C14 C13 . . 119.8(4)
C15 C14 H14 . . 120.1
C13 C14 H14 . . 120.1
C14 C15 C16 . . 121.5(4)
C14 C15 H15 . . 119.3
C16 C15 H15 . . 119.3
C17 C16 C15 . . 120.0(4)
C17 C16 H16 . . 120.0
C15 C16 H16 . . 120.0
C16 C17 C18 . . 120.5(4)
C16 C17 H17 . . 119.8
C18 C17 H17 . . 119.8
N4 C18 C17 . . 118.7(4)
N4 C18 C13 . . 121.8(4)
C17 C18 C13 . . 119.5(4)
O1 C19 O2 . . 124.9(4)
O1 C19 C20 . . 116.1(3)
O2 C19 C20 . . 118.9(4)
C19 C20 C26 . . 110.3(4)
C19 C20 C21 . . 114.4(3)
C26 C20 C21 . . 110.8(3)
C19 C20 H20 . . 107.0
C26 C20 H20 . . 107.0
C21 C20 H20 . . 107.0
C22 C21 C20 . . 112.2(3)
C22 C21 H21A . . 109.2
C20 C21 H21A . . 109.2
C22 C21 H21B . . 109.2
C20 C21 H21B . . 109.2
H21A C21 H21B . . 107.9
C21 C22 C23 . . 111.7(3)
C21 C22 H22A . . 109.3
C23 C22 H22A . . 109.3
C21 C22 H22B . . 109.3
C23 C22 H22B . . 109.3
H22A C22 H22B . . 107.9
C24 C23 C22 . . 112.7(3)
C24 C23 C25 . . 112.4(4)
C22 C23 C25 . . 110.7(3)
C24 C23 H23 . . 106.9
C22 C23 H23 . . 106.9
C25 C23 H23 . . 106.9
O3 C24 O4 . . 120.0(4)
O3 C24 C23 . . 120.7(4)
O4 C24 C23 . . 119.2(4)
C26 C25 C23 . . 110.9(4)
C26 C25 H25A . . 109.5
C23 C25 H25A . . 109.5
C26 C25 H25B . . 109.5
C23 C25 H25B . . 109.5
H25A C25 H25B . . 108.0
C25 C26 C20 . . 111.9(3)
C25 C26 H26A . . 109.2
C20 C26 H26A . . 109.2
C25 C26 H26B . . 109.2
C20 C26 H26B . . 109.2
H26A C26 H26B . . 107.9
O5 C27 O6 . . 121.1(4)
O5 C27 C28 . . 122.5(4)
O6 C27 C28 . . 116.3(4)
C30 C28 C27 . . 114.1(4)
C30 C28 C29 . . 111.5(3)
C27 C28 C29 . . 108.7(4)
C30 C28 H28 . . 107.4
C27 C28 H28 . . 107.4
C29 C28 H28 . . 107.4
C30 C29 C28 2_775 . 110.7(4)
C30 C29 H29A 2_775 . 109.5
C28 C29 H29A . . 109.5
C30 C29 H29B 2_775 . 109.5
C28 C29 H29B . . 109.5
H29A C29 H29B . . 108.1
C28 C30 C29 . 2_775 111.0(4)
C28 C30 H30A . . 109.4
C29 C30 H30A 2_775 . 109.4
C28 C30 H30B . . 109.4
C29 C30 H30B 2_775 . 109.4
H30A C30 H30B . . 108.0
C1 N1 C5 . . 118.2(4)
C1 N1 Mn1 . . 125.1(3)
C5 N1 Mn1 . . 116.4(2)
C7 N2 C6 . . 117.6(3)
C7 N2 Mn1 . . 124.1(3)
C6 N2 Mn1 . . 117.8(3)
C12 N3 C13 . . 116.4(3)
C11 N4 C18 . . 116.3(3)
C19 O1 Mn2 . . 137.6(3)
C19 O2 Mn1 . . 130.2(3)
C24 O3 Mn2 . 1_655 158.1(3)
C24 O3 Mn1 . 1_655 86.0(3)
Mn2 O3 Mn1 1_655 1_655 93.87(12)
C24 O4 Mn1 . 1_655 99.5(3)
C27 O5 Mn1 . . 91.5(2)
C27 O6 Mn2 . . 124.5(3)
C27 O6 Mn1 . . 90.3(2)
Mn2 O6 Mn1 . . 97.62(11)
O2 Mn1 O4 . 1_455 95.86(12)
O2 Mn1 N2 . . 120.52(12)
O4 Mn1 N2 1_455 . 82.87(12)
O2 Mn1 O5 . . 147.38(12)
O4 Mn1 O5 1_455 . 108.96(13)
N2 Mn1 O5 . . 84.24(12)
O2 Mn1 O6 . . 91.43(11)
O4 Mn1 O6 1_455 . 127.44(12)
N2 Mn1 O6 . . 135.18(11)
O5 Mn1 O6 . . 56.78(10)
O2 Mn1 N1 . . 84.36(11)
O4 Mn1 N1 1_455 . 148.93(13)
N2 Mn1 N1 . . 70.66(12)
O5 Mn1 N1 . . 84.83(12)
O6 Mn1 N1 . . 83.54(12)
O2 Mn1 O3 . 1_455 91.42(12)
O4 Mn1 O3 1_455 1_455 54.17(12)
N2 Mn1 O3 . 1_455 129.79(12)
O5 Mn1 O3 . 1_455 86.59(12)
O6 Mn1 O3 . 1_455 73.72(11)
N1 Mn1 O3 . 1_455 156.77(12)
O1 Mn2 O1 2_765 . 180.00(17)
O1 Mn2 O3 2_765 2_865 89.57(15)
O1 Mn2 O3 . 2_865 90.43(15)
O1 Mn2 O3 2_765 1_455 90.43(15)
O1 Mn2 O3 . 1_455 89.57(15)
O3 Mn2 O3 2_865 1_455 180.0(2)
O1 Mn2 O6 2_765 . 89.89(11)
O1 Mn2 O6 . . 90.11(11)
O3 Mn2 O6 2_865 . 97.56(12)
O3 Mn2 O6 1_455 . 82.44(12)
O1 Mn2 O6 2_765 2_765 90.11(11)
O1 Mn2 O6 . 2_765 89.89(11)
O3 Mn2 O6 2_865 2_765 82.44(12)
O3 Mn2 O6 1_455 2_765 97.56(12)
O6 Mn2 O6 . 2_765 180.00(11)

loop_
_geom_bond_atom_site_label_1
_geom_bond_atom_site_label_2
_geom_bond_site_symmetry_2
_geom_bond_distance
C1 N1 . 1.329(5)
C1 C2 . 1.383(6)
C1 H1 . 0.9300
C2 C3 . 1.379(6)
C2 H2 . 0.9300
C3 C4 . 1.403(6)
C3 H3 . 0.9300
C4 C5 . 1.396(5)
C4 C12 . 1.472(5)
C5 N1 . 1.351(5)
C5 C6 . 1.464(5)
C6 N2 . 1.351(5)
C6 C10 . 1.397(5)
C7 N2 . 1.337(5)
C7 C8 . 1.389(6)
C7 H7 . 0.9300
C8 C9 . 1.368(6)
C8 H8 . 0.9300
C9 C10 . 1.391(6)
C9 H9 . 0.9300
C10 C11 . 1.461(5)
C11 N4 . 1.325(5)
C11 C12 . 1.428(6)
C12 N3 . 1.322(5)
C13 N3 . 1.365(5)
C13 C18 . 1.411(6)
C13 C14 . 1.414(6)
C14 C15 . 1.360(6)
C14 H14 . 0.9300
C15 C16 . 1.395(7)
C15 H15 . 0.9300
C16 C17 . 1.356(6)
C16 H16 . 0.9300
C17 C18 . 1.408(6)
C17 H17 . 0.9300
C18 N4 . 1.364(5)
C19 O1 . 1.251(5)
C19 O2 . 1.253(5)
C19 C20 . 1.531(5)
C20 C26 . 1.531(6)
C20 C21 . 1.536(6)
C20 H20 . 0.9800
C21 C22 . 1.521(5)
C21 H21A . 0.9700
C21 H21B . 0.9700
C22 C23 . 1.523(6)
C22 H22A . 0.9700
C22 H22B . 0.9700
C23 C24 . 1.520(5)
C23 C25 . 1.529(6)
C23 H23 . 0.9800
C24 O3 . 1.234(5)
C24 O4 . 1.253(5)
C25 C26 . 1.526(6)
C25 H25A . 0.9700
C25 H25B . 0.9700
C26 H26A . 0.9700
C26 H26B . 0.9700
C27 O5 . 1.243(5)
C27 O6 . 1.283(5)
C27 C28 . 1.514(6)
C28 C30 . 1.500(6)
C28 C29 . 1.539(6)
C28 H28 . 0.9800
C29 C30 2_775 1.533(6)
C29 H29A . 0.9700
C29 H29B . 0.9700
C30 C29 2_775 1.533(6)
C30 H30A . 0.9700
C30 H30B . 0.9700
N1 Mn1 . 2.356(3)
N2 Mn1 . 2.303(3)
O1 Mn2 . 2.102(3)
O2 Mn1 . 2.107(3)
O3 Mn2 1_655 2.165(3)
O3 Mn1 1_655 2.495(4)
O4 Mn1 1_655 2.200(3)
O5 Mn1 . 2.312(3)
O6 Mn2 . 2.218(3)
O6 Mn1 . 2.314(3)
Mn1 O4 1_455 2.200(3)
Mn1 O3 1_455 2.495(4)
Mn2 O1 2_765 2.102(3)
Mn2 O3 2_865 2.165(3)
Mn2 O3 1_455 2.165(3)
Mn2 O6 2_765 2.218(3)
